data_4088756
loop_
_publ_author_name
'Carpenter, Alex E.'
'Chan, Chinglin'
'Rheingold, Arnold L.'
'Figueroa, Joshua S.'

_publ_section_title
;
 A Well-Defined Isocyano Analogue of HCo(CO)4. 2: Relative Br\/onsted
 Acidity as a Function of Isocyanide Ligation
;
_journal_issue 14
_journal_name_full Organometallics
_journal_page_first 2319
_journal_paper_doi 10.1021/acs.organomet.6b00375
_journal_volume 35
_journal_year 2016
_chemical_formula_moiety 'C52 H51 Co N2 O2'
_chemical_formula_sum 'C52 H51 Co N2 O2'
_chemical_formula_weight 794.88
_chemical_melting_point ?
_chemical_name_common HCo(CO)2(CNArMes2)2
_space_group_crystal_system monoclinic
_space_group_IT_number 14
_space_group_name_Hall '-P 2yn'
_space_group_name_H-M_alt 'P 1 21/n 1'
_atom_sites_solution_hydrogens mixed
_atom_sites_solution_primary iterative
_audit_creation_date 2015-04-07
_audit_creation_method
; 
Olex2 1.2 
(compiled 2015.01.26 svn.r3150 for OlexSys, GUI svn.r4998) 
;
_cell_angle_alpha 90
_cell_angle_beta 104.796(8)
_cell_angle_gamma 90
_cell_formula_units_Z 4
_cell_length_a 15.658(3)
_cell_length_b 13.440(3)
_cell_length_c 20.941(4)
_cell_measurement_reflns_used 9750
_cell_measurement_temperature 100(2)
_cell_measurement_theta_max 27.60
_cell_measurement_theta_min 2.52
_cell_volume 4260.8(15)
_computing_cell_refinement 'SAINT v8.27A (Bruker, 2012)'
_computing_data_collection 'Bruker Apex 2'
_computing_data_reduction 'SAINT v8.27A (Bruker, 2012)'
_computing_molecular_graphics 'Olex2 (Dolomanov et al., 2009)'
_computing_publication_material 'Olex2 (Dolomanov et al., 2009)'
_computing_structure_refinement 'XL (Sheldrick, 2008)'
_computing_structure_solution 'olex2.solve (Bourhis et al., 2015)'
_diffrn_ambient_temperature 100
_diffrn_measured_fraction_theta_full 0.996
_diffrn_measured_fraction_theta_max 0.983
_diffrn_measurement_device_type 'Bruker APEX-II CCD'
_diffrn_measurement_method '\f and \w scans'
_diffrn_radiation_monochromator graphite
_diffrn_radiation_type MoK\a
_diffrn_radiation_wavelength 0.71073
_diffrn_reflns_av_R_equivalents 0.0347
_diffrn_reflns_av_unetI/netI 0.0375
_diffrn_reflns_Laue_measured_fraction_full 0.996
_diffrn_reflns_Laue_measured_fraction_max 0.983
_diffrn_reflns_limit_h_max 19
_diffrn_reflns_limit_h_min -20
_diffrn_reflns_limit_k_max 17
_diffrn_reflns_limit_k_min -16
_diffrn_reflns_limit_l_max 27
_diffrn_reflns_limit_l_min -22
_diffrn_reflns_number 35647
_diffrn_reflns_point_group_measured_fraction_full 0.996
_diffrn_reflns_point_group_measured_fraction_max 0.983
_diffrn_reflns_theta_full 25.000
_diffrn_reflns_theta_max 27.612
_diffrn_reflns_theta_min 2.026
_diffrn_standards_number 0
_exptl_absorpt_coefficient_mu 0.445
_exptl_absorpt_correction_T_max 0.7456
_exptl_absorpt_correction_T_min 0.6499
_exptl_absorpt_correction_type multi-scan
_exptl_absorpt_process_details
; 
SADABS-2012/1 (Bruker,2012) was used for absorption correction. 
wR2(int) was 0.0623 before and 0.0443 after correction. 
The Ratio of minimum to maximum transmission is 0.8716. 
The \l/2 correction factor is 0.0015. 
;
_exptl_crystal_colour yellow
_exptl_crystal_density_diffrn 1.239
_exptl_crystal_density_meas ?
_exptl_crystal_density_method 'not measured'
_exptl_crystal_description block
_exptl_crystal_F_000 1680
_exptl_crystal_size_max 0.3
_exptl_crystal_size_mid 0.2
_exptl_crystal_size_min 0.2
_refine_diff_density_max 0.357
_refine_diff_density_min -0.351
_refine_diff_density_rms 0.056
_refine_ls_extinction_method none
_refine_ls_goodness_of_fit_ref 1.027
_refine_ls_hydrogen_treatment mixed
_refine_ls_matrix_type full
_refine_ls_number_parameters 529
_refine_ls_number_reflns 9737
_refine_ls_number_restraints 0
_refine_ls_restrained_S_all 1.027
_refine_ls_R_factor_all 0.0502
_refine_ls_R_factor_gt 0.0379
_refine_ls_shift/su_max 0.002
_refine_ls_shift/su_mean 0.000
_refine_ls_structure_factor_coef Fsqd
_refine_ls_weighting_details 'w=1/[\s^2^(Fo^2^)+(0.0430P)^2^+2.4748P] where P=(Fo^2^+2Fc^2^)/3'
_refine_ls_weighting_scheme calc
_refine_ls_wR_factor_gt 0.0921
_refine_ls_wR_factor_ref 0.0981
_reflns_Friedel_coverage 0.000
_reflns_number_gt 8029
_reflns_number_total 9737
_reflns_threshold_expression 'I > 2\s(I)'
_cod_data_source_file om6b00375_si_002.cif
_cod_data_source_block jfig836_0m
_cod_depositor_comments
;
The following automatic conversions were performed:

data item '_chemical_melting_point' value 'not measured' was changed
to '?' -- the value is undefined or not given.

data item '_exptl_crystal_density_meas' value 'not measured' was
changed to '?' -- the value is perceived as not measured.

Automatic conversion script
Id: cif_fix_values 6909 2019-04-08 15:41:33Z antanas 
;
_cod_original_cell_volume 4260.8(14)
_cod_database_code 4088756
_shelx_space_group_comment
; 
The symmetry employed for this shelxl refinement is uniquely defined 
by the following loop, which should always be used as a source of 
symmetry information in preference to the above space-group names. 
They are only intended as comments. 
;
_shelx_estimated_absorpt_t_max 0.916
_shelx_estimated_absorpt_t_min 0.878
_olex2_refinement_description
; 
1. Fixed Uiso 
 At 1.2 times of: 
  All C(H) groups 
 At 1.5 times of: 
  All C(H,H,H) groups, All C(H,H,H,H) groups 
2.a Aromatic/amide H refined with riding coordinates: 
 C7(H7), C8(H8), C9(H9), C14(H14), C17(H17), C23(H23), C26(H26), C31(H31), 
 C32(H32), C33(H33), C38(H38), C41(H41), C47(H47), C50(H50) 
2.b Idealised Me refined as rotating group: 
 C13(H13A,H13B,H13C), C16(H16A,H16B,H16C), C19(H19A,H19B,H19C), C22(H22A,H22B, 
 H22C), C25(H25A,H25B,H25C), C28(H28A,H28B,H28C), C37(H37A,H37B,H37C), C40(H40A, 
 H40B,H40C), C43(H43A,H43B,H43C), C46(H46A,H46B,H46C), C49(H49A,H49B,H49C), 
 C52(H52A,H52B,H52C) 
;
_shelx_shelxl_version_number 2014/7
_olex2_submission_special_instructions 'No special instructions were received'

loop_
_space_group_symop_operation_xyz
'x, y, z'
'-x+1/2, y+1/2, -z+1/2'
'-x, -y, -z'
'x-1/2, -y-1/2, z-1/2'

loop_
_atom_site_label
_atom_site_type_symbol
_atom_site_fract_x
_atom_site_fract_y
_atom_site_fract_z
_atom_site_U_iso_or_equiv
_atom_site_adp_type
_atom_site_occupancy
_atom_site_site_symmetry_order
_atom_site_calc_flag
_atom_site_refinement_flags_posn
Co1 Co 0.60276(2) 0.35710(2) 0.31226(2) 0.01539(7) Uani 1 1 d .
O2 O 0.73406(9) 0.37337(11) 0.43878(7) 0.0364(3) Uani 1 1 d .
O4 O 0.57596(9) 0.53443(10) 0.22893(7) 0.0313(3) Uani 1 1 d .
N1 N 0.42582(9) 0.34880(10) 0.34433(6) 0.0132(3) Uani 1 1 d .
N3 N 0.59563(9) 0.15691(10) 0.24773(6) 0.0154(3) Uani 1 1 d .
C1 C 0.49532(10) 0.35182(11) 0.33336(7) 0.0138(3) Uani 1 1 d .
C2 C 0.67991(11) 0.36583(13) 0.39082(9) 0.0226(4) Uani 1 1 d .
C3 C 0.59575(10) 0.23433(12) 0.27305(8) 0.0160(3) Uani 1 1 d .
C4 C 0.58290(11) 0.46440(14) 0.26111(8) 0.0207(4) Uani 1 1 d .
C5 C 0.33381(10) 0.34457(11) 0.33254(7) 0.0117(3) Uani 1 1 d .
C6 C 0.29464(10) 0.33350(11) 0.38522(7) 0.0127(3) Uani 1 1 d .
C7 C 0.20320(10) 0.32917(12) 0.37051(8) 0.0160(3) Uani 1 1 d .
H7 H 0.1751 0.3218 0.4054 0.019 Uiso 1 1 calc R
C8 C 0.15196(11) 0.33532(12) 0.30603(8) 0.0174(3) Uani 1 1 d .
H8 H 0.0894 0.3311 0.2969 0.021 Uiso 1 1 calc R
C9 C 0.19243(10) 0.34771(12) 0.25471(8) 0.0153(3) Uani 1 1 d .
H9 H 0.1571 0.3523 0.2106 0.018 Uiso 1 1 calc R
C10 C 0.28357(10) 0.35343(11) 0.26686(7) 0.0125(3) Uani 1 1 d .
C11 C 0.32715(10) 0.37438(11) 0.21270(7) 0.0118(3) Uani 1 1 d .
C12 C 0.33150(10) 0.47300(12) 0.19203(7) 0.0136(3) Uani 1 1 d .
C13 C 0.29150(11) 0.55646(12) 0.22274(8) 0.0190(3) Uani 1 1 d .
H13A H 0.2272 0.5485 0.2118 0.029 Uiso 1 1 calc GR
H13B H 0.3062 0.6203 0.2056 0.029 Uiso 1 1 calc GR
H13C H 0.3151 0.5548 0.2708 0.029 Uiso 1 1 calc GR
C14 C 0.37414(11) 0.49280(12) 0.14302(8) 0.0170(3) Uani 1 1 d .
H14 H 0.3764 0.5594 0.1283 0.020 Uiso 1 1 calc R
C15 C 0.41363(11) 0.41795(13) 0.11488(8) 0.0188(3) Uani 1 1 d .
C16 C 0.46322(14) 0.44228(14) 0.06393(10) 0.0301(4) Uani 1 1 d .
H16A H 0.4904 0.3816 0.0521 0.045 Uiso 1 1 calc GR
H16B H 0.5093 0.4914 0.0821 0.045 Uiso 1 1 calc GR
H16C H 0.4222 0.4696 0.0244 0.045 Uiso 1 1 calc GR
C17 C 0.40847(11) 0.32103(12) 0.13587(8) 0.0173(3) Uani 1 1 d .
H17 H 0.4348 0.2692 0.1167 0.021 Uiso 1 1 calc R
C18 C 0.36543(11) 0.29794(12) 0.18451(7) 0.0143(3) Uani 1 1 d .
C19 C 0.36032(12) 0.19166(12) 0.20567(9) 0.0209(4) Uani 1 1 d .
H19A H 0.3722 0.1886 0.2539 0.031 Uiso 1 1 calc GR
H19B H 0.4043 0.1518 0.1911 0.031 Uiso 1 1 calc GR
H19C H 0.3011 0.1653 0.1858 0.031 Uiso 1 1 calc GR
C20 C 0.34830(10) 0.33000(12) 0.45532(7) 0.0131(3) Uani 1 1 d .
C21 C 0.36334(10) 0.23948(12) 0.48914(8) 0.0156(3) Uani 1 1 d .
C22 C 0.32483(12) 0.14389(13) 0.45676(9) 0.0233(4) Uani 1 1 d .
H22A H 0.3526 0.0874 0.4838 0.035 Uiso 1 1 calc GR
H22B H 0.3358 0.1391 0.4128 0.035 Uiso 1 1 calc GR
H22C H 0.2610 0.1430 0.4525 0.035 Uiso 1 1 calc GR
C23 C 0.41385(11) 0.23915(13) 0.55442(8) 0.0190(3) Uani 1 1 d .
H23 H 0.4252 0.1777 0.5775 0.023 Uiso 1 1 calc R
C24 C 0.44813(11) 0.32637(14) 0.58671(8) 0.0205(4) Uani 1 1 d .
C25 C 0.50519(13) 0.32391(17) 0.65672(9) 0.0319(4) Uani 1 1 d .
H25A H 0.4798 0.2775 0.6829 0.048 Uiso 1 1 calc GR
H25B H 0.5080 0.3906 0.6760 0.048 Uiso 1 1 calc GR
H25C H 0.5649 0.3020 0.6567 0.048 Uiso 1 1 calc GR
C26 C 0.42932(11) 0.41550(13) 0.55274(8) 0.0197(3) Uani 1 1 d .
H26 H 0.4505 0.4758 0.5748 0.024 Uiso 1 1 calc R
C27 C 0.38024(11) 0.41909(12) 0.48726(8) 0.0160(3) Uani 1 1 d .
C28 C 0.35988(12) 0.51774(13) 0.45238(9) 0.0226(4) Uani 1 1 d .
H28A H 0.3786 0.5161 0.4112 0.034 Uiso 1 1 calc GR
H28B H 0.3916 0.5708 0.4809 0.034 Uiso 1 1 calc GR
H28C H 0.2962 0.5304 0.4424 0.034 Uiso 1 1 calc GR
C29 C 0.60532(10) 0.05480(12) 0.23912(8) 0.0145(3) Uani 1 1 d .
C30 C 0.59769(10) 0.01730(12) 0.17547(8) 0.0148(3) Uani 1 1 d .
C31 C 0.60833(11) -0.08475(12) 0.16941(8) 0.0186(3) Uani 1 1 d .
H31 H 0.6033 -0.1125 0.1269 0.022 Uiso 1 1 calc R
C32 C 0.62609(12) -0.14668(13) 0.22415(8) 0.0211(4) Uani 1 1 d .
H32 H 0.6329 -0.2162 0.2189 0.025 Uiso 1 1 calc R
C33 C 0.63396(11) -0.10739(13) 0.28669(8) 0.0199(3) Uani 1 1 d .
H33 H 0.6465 -0.1504 0.3239 0.024 Uiso 1 1 calc R
C34 C 0.62382(10) -0.00600(12) 0.29564(8) 0.0158(3) Uani 1 1 d .
C35 C 0.63290(11) 0.03865(12) 0.36233(7) 0.0162(3) Uani 1 1 d .
C36 C 0.71475(11) 0.07698(15) 0.39740(8) 0.0241(4) Uani 1 1 d .
C37 C 0.79343(13) 0.0719(2) 0.36827(10) 0.0457(6) Uani 1 1 d .
H37A H 0.8051 0.0024 0.3592 0.069 Uiso 1 1 calc GR
H37B H 0.8453 0.1000 0.3996 0.069 Uiso 1 1 calc GR
H37C H 0.7810 0.1101 0.3270 0.069 Uiso 1 1 calc GR
C38 C 0.72167(12) 0.12180(14) 0.45833(8) 0.0242(4) Uani 1 1 d .
H38 H 0.7773 0.1471 0.4823 0.029 Uiso 1 1 calc R
C39 C 0.64965(11) 0.13070(12) 0.48512(8) 0.0186(3) Uani 1 1 d .
C40 C 0.65966(13) 0.18049(15) 0.55123(8) 0.0266(4) Uani 1 1 d .
H40A H 0.6011 0.1941 0.5580 0.040 Uiso 1 1 calc GR
H40B H 0.6920 0.2432 0.5523 0.040 Uiso 1 1 calc GR
H40C H 0.6924 0.1365 0.5864 0.040 Uiso 1 1 calc GR
H H 0.6837(15) 0.3598(16) 0.2938(11) 0.040 Uiso 1 1 d R
C41 C 0.56951(11) 0.09229(13) 0.44970(8) 0.0186(3) Uani 1 1 d .
H41 H 0.5196 0.0976 0.4675 0.022 Uiso 1 1 calc R
C42 C 0.55993(10) 0.04608(12) 0.38874(8) 0.0161(3) Uani 1 1 d .
C43 C 0.47172(11) 0.00521(15) 0.35171(8) 0.0247(4) Uani 1 1 d .
H43A H 0.4500 0.0425 0.3106 0.037 Uiso 1 1 calc GR
H43B H 0.4296 0.0116 0.3790 0.037 Uiso 1 1 calc GR
H43C H 0.4781 -0.0651 0.3415 0.037 Uiso 1 1 calc GR
C44 C 0.58018(10) 0.08376(11) 0.11622(7) 0.0137(3) Uani 1 1 d .
C45 C 0.64895(11) 0.14229(12) 0.10449(8) 0.0166(3) Uani 1 1 d .
C46 C 0.74016(12) 0.13912(14) 0.15051(9) 0.0253(4) Uani 1 1 d .
H46A H 0.7821 0.1710 0.1293 0.038 Uiso 1 1 calc GR
H46B H 0.7576 0.0697 0.1608 0.038 Uiso 1 1 calc GR
H46C H 0.7401 0.1746 0.1914 0.038 Uiso 1 1 calc GR
C47 C 0.63194(11) 0.20294(12) 0.04893(8) 0.0194(3) Uani 1 1 d .
H47 H 0.6786 0.2419 0.0406 0.023 Uiso 1 1 calc R
C48 C 0.54886(11) 0.20837(12) 0.00516(8) 0.0173(3) Uani 1 1 d .
C49 C 0.53169(13) 0.27394(13) -0.05528(9) 0.0250(4) Uani 1 1 d .
H49A H 0.5780 0.3246 -0.0494 0.037 Uiso 1 1 calc GR
H49B H 0.4741 0.3065 -0.0615 0.037 Uiso 1 1 calc GR
H49C H 0.5318 0.2333 -0.0941 0.037 Uiso 1 1 calc GR
C50 C 0.48172(11) 0.15035(12) 0.01778(8) 0.0164(3) Uani 1 1 d .
H50 H 0.4244 0.1538 -0.0115 0.020 Uiso 1 1 calc R
C51 C 0.49619(10) 0.08709(12) 0.07222(7) 0.0146(3) Uani 1 1 d .
C52 C 0.42080(11) 0.02381(13) 0.08123(8) 0.0198(3) Uani 1 1 d .
H52A H 0.4186 -0.0380 0.0561 0.030 Uiso 1 1 calc GR
H52B H 0.3652 0.0601 0.0653 0.030 Uiso 1 1 calc GR
H52C H 0.4296 0.0081 0.1282 0.030 Uiso 1 1 calc GR

loop_
_atom_site_aniso_label
_atom_site_aniso_U_11
_atom_site_aniso_U_22
_atom_site_aniso_U_33
_atom_site_aniso_U_23
_atom_site_aniso_U_13
_atom_site_aniso_U_12
Co1 0.01039(11) 0.01829(12) 0.01881(12) -0.00679(9) 0.00614(8) -0.00219(8)
O2 0.0245(7) 0.0488(9) 0.0297(7) -0.0116(6) -0.0043(6) -0.0001(6)
O4 0.0301(8) 0.0322(8) 0.0339(7) 0.0045(6) 0.0127(6) -0.0053(6)
N1 0.0123(7) 0.0160(7) 0.0113(6) -0.0009(5) 0.0033(5) -0.0005(5)
N3 0.0135(7) 0.0186(7) 0.0145(6) -0.0023(5) 0.0041(5) 0.0000(5)
C1 0.0161(8) 0.0128(7) 0.0119(7) -0.0028(6) 0.0027(6) -0.0004(6)
C2 0.0169(9) 0.0246(9) 0.0272(9) -0.0075(7) 0.0076(7) -0.0001(7)
C3 0.0126(8) 0.0215(9) 0.0147(7) -0.0008(6) 0.0051(6) -0.0001(6)
C4 0.0150(8) 0.0260(9) 0.0234(9) -0.0075(7) 0.0090(6) -0.0052(7)
C5 0.0091(7) 0.0115(7) 0.0151(7) -0.0008(6) 0.0045(5) 0.0005(5)
C6 0.0147(8) 0.0112(7) 0.0130(7) -0.0010(6) 0.0046(6) 0.0011(6)
C7 0.0135(8) 0.0204(8) 0.0167(8) 0.0004(6) 0.0087(6) 0.0008(6)
C8 0.0097(8) 0.0227(9) 0.0201(8) 0.0007(7) 0.0043(6) 0.0012(6)
C9 0.0134(8) 0.0175(8) 0.0140(7) 0.0002(6) 0.0015(6) 0.0016(6)
C10 0.0141(8) 0.0112(7) 0.0131(7) -0.0005(6) 0.0051(6) 0.0019(6)
C11 0.0109(7) 0.0156(8) 0.0087(7) 0.0008(6) 0.0019(5) 0.0002(6)
C12 0.0132(8) 0.0146(8) 0.0122(7) 0.0002(6) 0.0018(6) 0.0016(6)
C13 0.0224(9) 0.0153(8) 0.0202(8) -0.0004(6) 0.0068(7) 0.0028(7)
C14 0.0211(9) 0.0143(8) 0.0159(7) 0.0031(6) 0.0051(6) -0.0010(6)
C15 0.0224(9) 0.0211(9) 0.0148(8) 0.0012(6) 0.0081(6) -0.0019(7)
C16 0.0455(12) 0.0250(10) 0.0287(10) 0.0016(8) 0.0257(9) -0.0029(9)
C17 0.0216(9) 0.0157(8) 0.0173(8) -0.0029(6) 0.0099(6) 0.0012(6)
C18 0.0169(8) 0.0136(8) 0.0128(7) 0.0006(6) 0.0043(6) 0.0000(6)
C19 0.0283(10) 0.0135(8) 0.0245(9) 0.0015(7) 0.0134(7) 0.0024(7)
C20 0.0096(7) 0.0199(8) 0.0108(7) -0.0011(6) 0.0045(5) 0.0012(6)
C21 0.0140(8) 0.0194(8) 0.0148(7) -0.0005(6) 0.0061(6) 0.0013(6)
C22 0.0264(10) 0.0180(9) 0.0226(9) 0.0012(7) 0.0009(7) 0.0016(7)
C23 0.0161(8) 0.0257(9) 0.0157(8) 0.0035(7) 0.0051(6) 0.0049(7)
C24 0.0149(8) 0.0343(10) 0.0123(7) -0.0038(7) 0.0038(6) 0.0027(7)
C25 0.0296(11) 0.0453(12) 0.0161(9) -0.0036(8) -0.0024(7) 0.0040(9)
C26 0.0145(8) 0.0246(9) 0.0197(8) -0.0076(7) 0.0039(6) -0.0007(7)
C27 0.0137(8) 0.0188(8) 0.0174(8) -0.0025(6) 0.0072(6) -0.0001(6)
C28 0.0225(9) 0.0185(9) 0.0270(9) -0.0025(7) 0.0068(7) -0.0011(7)
C29 0.0114(8) 0.0146(8) 0.0177(8) -0.0029(6) 0.0041(6) -0.0003(6)
C30 0.0120(8) 0.0173(8) 0.0156(7) -0.0015(6) 0.0043(6) -0.0004(6)
C31 0.0219(9) 0.0192(8) 0.0151(8) -0.0043(6) 0.0057(6) -0.0005(7)
C32 0.0257(9) 0.0158(8) 0.0225(8) -0.0001(7) 0.0077(7) 0.0032(7)
C33 0.0219(9) 0.0210(9) 0.0177(8) 0.0030(7) 0.0066(6) 0.0027(7)
C34 0.0120(8) 0.0219(8) 0.0138(7) -0.0022(6) 0.0037(6) 0.0001(6)
C35 0.0164(8) 0.0196(8) 0.0119(7) 0.0004(6) 0.0025(6) 0.0008(6)
C36 0.0172(9) 0.0375(11) 0.0176(8) -0.0034(7) 0.0045(6) -0.0034(7)
C37 0.0171(10) 0.090(2) 0.0310(11) -0.0202(12) 0.0086(8) -0.0116(11)
C38 0.0166(9) 0.0353(10) 0.0184(8) -0.0041(7) 0.0002(6) -0.0063(7)
C39 0.0227(9) 0.0191(8) 0.0129(7) 0.0001(6) 0.0024(6) 0.0034(7)
C40 0.0281(10) 0.0349(11) 0.0157(8) -0.0068(7) 0.0037(7) 0.0002(8)
C41 0.0157(8) 0.0254(9) 0.0156(8) 0.0016(7) 0.0058(6) 0.0033(7)
C42 0.0149(8) 0.0175(8) 0.0151(7) 0.0019(6) 0.0023(6) 0.0009(6)
C43 0.0159(9) 0.0368(11) 0.0208(9) -0.0041(8) 0.0039(7) -0.0036(7)
C44 0.0160(8) 0.0130(7) 0.0132(7) -0.0032(6) 0.0058(6) 0.0005(6)
C45 0.0171(8) 0.0158(8) 0.0177(8) -0.0039(6) 0.0060(6) -0.0011(6)
C46 0.0173(9) 0.0299(10) 0.0276(9) 0.0000(8) 0.0038(7) -0.0064(7)
C47 0.0226(9) 0.0156(8) 0.0229(8) -0.0024(7) 0.0114(7) -0.0031(7)
C48 0.0247(9) 0.0128(8) 0.0170(8) -0.0015(6) 0.0101(6) 0.0038(6)
C49 0.0339(10) 0.0214(9) 0.0224(9) 0.0059(7) 0.0122(7) 0.0068(8)
C50 0.0169(8) 0.0173(8) 0.0153(7) -0.0040(6) 0.0043(6) 0.0043(6)
C51 0.0155(8) 0.0155(8) 0.0145(7) -0.0057(6) 0.0069(6) 0.0004(6)
C52 0.0167(8) 0.0237(9) 0.0201(8) -0.0046(7) 0.0070(6) -0.0023(7)

loop_
_atom_type_symbol
_atom_type_description
_atom_type_scat_dispersion_real
_atom_type_scat_dispersion_imag
_atom_type_scat_source
C C 0.0033 0.0016 'International Tables Vol C Tables 4.2.6.8 and 6.1.1.4'
H H 0.0000 0.0000 'International Tables Vol C Tables 4.2.6.8 and 6.1.1.4'
N N 0.0061 0.0033 'International Tables Vol C Tables 4.2.6.8 and 6.1.1.4'
O O 0.0106 0.0060 'International Tables Vol C Tables 4.2.6.8 and 6.1.1.4'
Co Co 0.3494 0.9721 'International Tables Vol C Tables 4.2.6.8 and 6.1.1.4'

loop_
_geom_angle_atom_site_label_1
_geom_angle_atom_site_label_2
_geom_angle_atom_site_label_3
_geom_angle
C1 Co1 H 178.0(9)
C2 Co1 C1 103.08(7)
C2 Co1 C3 114.98(8)
C2 Co1 H 78.9(9)
C3 Co1 C1 96.81(7)
C3 Co1 H 81.8(9)
C4 Co1 C1 98.38(7)
C4 Co1 C2 118.51(8)
C4 Co1 C3 118.64(7)
C4 Co1 H 81.1(9)
C1 N1 C5 159.22(14)
C3 N3 C29 161.11(16)
N1 C1 Co1 177.57(14)
O2 C2 Co1 174.85(17)
N3 C3 Co1 176.52(14)
O4 C4 Co1 175.51(15)
N1 C5 C6 120.24(13)
N1 C5 C10 117.60(13)
C6 C5 C10 122.15(14)
C5 C6 C20 121.86(14)
C7 C6 C5 117.68(14)
C7 C6 C20 120.43(14)
C6 C7 H7 119.3
C8 C7 C6 121.46(15)
C8 C7 H7 119.3
C7 C8 H8 120.1
C7 C8 C9 119.72(15)
C9 C8 H8 120.1
C8 C9 H9 119.5
C10 C9 C8 121.05(14)
C10 C9 H9 119.5
C5 C10 C11 120.66(14)
C9 C10 C5 117.91(14)
C9 C10 C11 121.33(13)
C12 C11 C10 118.75(13)
C18 C11 C10 120.81(14)
C18 C11 C12 120.40(14)
C11 C12 C13 120.93(14)
C14 C12 C11 118.76(14)
C14 C12 C13 120.31(14)
C12 C13 H13A 109.5
C12 C13 H13B 109.5
C12 C13 H13C 109.5
H13A C13 H13B 109.5
H13A C13 H13C 109.5
H13B C13 H13C 109.5
C12 C14 H14 119.1
C12 C14 C15 121.76(15)
C15 C14 H14 119.1
C14 C15 C16 120.61(15)
C17 C15 C14 118.59(14)
C17 C15 C16 120.77(15)
C15 C16 H16A 109.5
C15 C16 H16B 109.5
C15 C16 H16C 109.5
H16A C16 H16B 109.5
H16A C16 H16C 109.5
H16B C16 H16C 109.5
C15 C17 H17 119.3
C15 C17 C18 121.38(15)
C18 C17 H17 119.3
C11 C18 C19 120.95(14)
C17 C18 C11 119.09(14)
C17 C18 C19 119.96(14)
C18 C19 H19A 109.5
C18 C19 H19B 109.5
C18 C19 H19C 109.5
H19A C19 H19B 109.5
H19A C19 H19C 109.5
H19B C19 H19C 109.5
C21 C20 C6 120.33(14)
C21 C20 C27 120.61(14)
C27 C20 C6 119.01(14)
C20 C21 C22 121.24(14)
C23 C21 C20 118.69(15)
C23 C21 C22 120.06(15)
C21 C22 H22A 109.5
C21 C22 H22B 109.5
C21 C22 H22C 109.5
H22A C22 H22B 109.5
H22A C22 H22C 109.5
H22B C22 H22C 109.5
C21 C23 H23 119.1
C24 C23 C21 121.75(16)
C24 C23 H23 119.1
C23 C24 C25 120.86(17)
C26 C24 C23 118.29(14)
C26 C24 C25 120.85(17)
C24 C25 H25A 109.5
C24 C25 H25B 109.5
C24 C25 H25C 109.5
H25A C25 H25B 109.5
H25A C25 H25C 109.5
H25B C25 H25C 109.5
C24 C26 H26 119.1
C24 C26 C27 121.83(16)
C27 C26 H26 119.1
C20 C27 C28 121.00(14)
C26 C27 C20 118.77(15)
C26 C27 C28 120.21(15)
C27 C28 H28A 109.5
C27 C28 H28B 109.5
C27 C28 H28C 109.5
H28A C28 H28B 109.5
H28A C28 H28C 109.5
H28B C28 H28C 109.5
N3 C29 C30 119.36(14)
N3 C29 C34 117.89(14)
C30 C29 C34 122.74(14)
C29 C30 C44 121.81(14)
C31 C30 C29 117.26(14)
C31 C30 C44 120.92(14)
C30 C31 H31 119.3
C32 C31 C30 121.33(15)
C32 C31 H31 119.3
C31 C32 H32 119.9
C31 C32 C33 120.16(16)
C33 C32 H32 119.9
C32 C33 H33 119.5
C32 C33 C34 120.97(15)
C34 C33 H33 119.5
C29 C34 C35 120.25(14)
C33 C34 C29 117.52(14)
C33 C34 C35 122.23(15)
C36 C35 C34 119.56(14)
C42 C35 C34 120.52(14)
C42 C35 C36 119.86(15)
C35 C36 C37 120.20(16)
C38 C36 C35 119.10(16)
C38 C36 C37 120.68(16)
C36 C37 H37A 109.5
C36 C37 H37B 109.5
C36 C37 H37C 109.5
H37A C37 H37B 109.5
H37A C37 H37C 109.5
H37B C37 H37C 109.5
C36 C38 H38 119.1
C39 C38 C36 121.86(16)
C39 C38 H38 119.1
C38 C39 C40 120.30(16)
C41 C39 C38 118.07(15)
C41 C39 C40 121.63(16)
C39 C40 H40A 109.5
C39 C40 H40B 109.5
C39 C40 H40C 109.5
H40A C40 H40B 109.5
H40A C40 H40C 109.5
H40B C40 H40C 109.5
C39 C41 H41 119.1
C39 C41 C42 121.88(15)
C42 C41 H41 119.1
C35 C42 C43 120.45(14)
C41 C42 C35 119.22(15)
C41 C42 C43 120.32(15)
C42 C43 H43A 109.5
C42 C43 H43B 109.5
C42 C43 H43C 109.5
H43A C43 H43B 109.5
H43A C43 H43C 109.5
H43B C43 H43C 109.5
C45 C44 C30 119.53(14)
C51 C44 C30 120.47(14)
C51 C44 C45 120.00(14)
C44 C45 C46 121.09(15)
C47 C45 C44 118.89(15)
C47 C45 C46 120.01(15)
C45 C46 H46A 109.5
C45 C46 H46B 109.5
C45 C46 H46C 109.5
H46A C46 H46B 109.5
H46A C46 H46C 109.5
H46B C46 H46C 109.5
C45 C47 H47 119.0
C48 C47 C45 122.03(15)
C48 C47 H47 119.0
C47 C48 C49 121.36(15)
C50 C48 C47 118.19(15)
C50 C48 C49 120.44(15)
C48 C49 H49A 109.5
C48 C49 H49B 109.5
C48 C49 H49C 109.5
H49A C49 H49B 109.5
H49A C49 H49C 109.5
H49B C49 H49C 109.5
C48 C50 H50 119.1
C48 C50 C51 121.73(15)
C51 C50 H50 119.1
C44 C51 C52 122.29(14)
C50 C51 C44 119.13(14)
C50 C51 C52 118.58(14)
C51 C52 H52A 109.5
C51 C52 H52B 109.5
C51 C52 H52C 109.5
H52A C52 H52B 109.5
H52A C52 H52C 109.5
H52B C52 H52C 109.5

loop_
_geom_bond_atom_site_label_1
_geom_bond_atom_site_label_2
_geom_bond_distance
Co1 C1 1.8465(17)
Co1 C2 1.7789(18)
Co1 C3 1.8338(17)
Co1 C4 1.7758(19)
Co1 H 1.42(2)
O2 C2 1.142(2)
O4 C4 1.146(2)
N1 C1 1.169(2)
N1 C5 1.399(2)
N3 C3 1.168(2)
N3 C29 1.397(2)
C5 C6 1.400(2)
C5 C10 1.404(2)
C6 C7 1.387(2)
C6 C20 1.494(2)
C7 H7 0.9500
C7 C8 1.386(2)
C8 H8 0.9500
C8 C9 1.390(2)
C9 H9 0.9500
C9 C10 1.386(2)
C10 C11 1.492(2)
C11 C12 1.401(2)
C11 C18 1.394(2)
C12 C13 1.507(2)
C12 C14 1.385(2)
C13 H13A 0.9800
C13 H13B 0.9800
C13 H13C 0.9800
C14 H14 0.9500
C14 C15 1.388(2)
C15 C16 1.507(2)
C15 C17 1.384(2)
C16 H16A 0.9800
C16 H16B 0.9800
C16 H16C 0.9800
C17 H17 0.9500
C17 C18 1.392(2)
C18 C19 1.504(2)
C19 H19A 0.9800
C19 H19B 0.9800
C19 H19C 0.9800
C20 C21 1.397(2)
C20 C27 1.400(2)
C21 C22 1.505(2)
C21 C23 1.394(2)
C22 H22A 0.9800
C22 H22B 0.9800
C22 H22C 0.9800
C23 H23 0.9500
C23 C24 1.391(2)
C24 C25 1.510(2)
C24 C26 1.386(3)
C25 H25A 0.9800
C25 H25B 0.9800
C25 H25C 0.9800
C26 H26 0.9500
C26 C27 1.391(2)
C27 C28 1.508(2)
C28 H28A 0.9800
C28 H28B 0.9800
C28 H28C 0.9800
C29 C30 1.401(2)
C29 C34 1.406(2)
C30 C31 1.391(2)
C30 C44 1.496(2)
C31 H31 0.9500
C31 C32 1.386(2)
C32 H32 0.9500
C32 C33 1.388(2)
C33 H33 0.9500
C33 C34 1.390(2)
C34 C35 1.493(2)
C35 C36 1.402(2)
C35 C42 1.394(2)
C36 C37 1.509(3)
C36 C38 1.390(2)
C37 H37A 0.9800
C37 H37B 0.9800
C37 H37C 0.9800
C38 H38 0.9500
C38 C39 1.387(2)
C39 C40 1.509(2)
C39 C41 1.384(2)
C40 H40A 0.9800
C40 H40B 0.9800
C40 H40C 0.9800
C41 H41 0.9500
C41 C42 1.393(2)
C42 C43 1.505(2)
C43 H43A 0.9800
C43 H43B 0.9800
C43 H43C 0.9800
C44 C45 1.405(2)
C44 C51 1.401(2)
C45 C46 1.506(2)
C45 C47 1.390(2)
C46 H46A 0.9800
C46 H46B 0.9800
C46 H46C 0.9800
C47 H47 0.9500
C47 C48 1.389(2)
C48 C49 1.509(2)
C48 C50 1.387(2)
C49 H49A 0.9800
C49 H49B 0.9800
C49 H49C 0.9800
C50 H50 0.9500
C50 C51 1.394(2)
C51 C52 1.505(2)
C52 H52A 0.9800
C52 H52B 0.9800
C52 H52C 0.9800
